data_4349009
loop_
_publ_author_name
'Nie, Lina'
'Zhang, Yu'
'Xiong, Wei-Wei'
'Lim, Teik-Thye'
'Xu, Rong'
'Yan, Qingyu'
'Zhang, Qichun'

_publ_section_title
;
 A surfactant-thermal method to prepare crystalline thioantimonate for
 high-performance lithium-ion batteries
;
_journal_issue 1
_journal_name_full 'Inorganic Chemistry Frontiers'
_journal_page_first 111
_journal_paper_doi 10.1039/C5QI00194C
_journal_volume 3
_journal_year 2016
_chemical_formula_sum 'C2 H7 N O0 S8 Sb4'
_chemical_formula_weight 788.57
_space_group_IT_number 40
_space_group_name_Hall 'A 2 -2a'
_space_group_name_H-M_alt 'A m a 2'
_symmetry_cell_setting orthorhombic
_symmetry_space_group_name_H-M 'A m a 2'
_atom_sites_solution_hydrogens geom
_atom_sites_solution_primary direct
_atom_sites_solution_secondary difmap
_audit_block_doi 10.5517/cc1k04tj
_audit_creation_method SHELXL-97
_audit_update_record
;
2015-10-08 deposited with the CCDC.
2015-11-02 downloaded from the CCDC.
;
_cell_angle_alpha 90.00
_cell_angle_beta 90.00
_cell_angle_gamma 90.00
_cell_formula_units_Z 4
_cell_length_a 10.0371(4)
_cell_length_b 26.6752(13)
_cell_length_c 5.9349(3)
_cell_measurement_temperature 293(2)
_cell_volume 1589.02(13)
_computing_structure_refinement 'SHELXL-97 (Sheldrick, 1997)'
_computing_structure_solution 'SHELXS-97 (Sheldrick, 1990)'
_diffrn_ambient_temperature 293(2)
_diffrn_measured_fraction_theta_full 0.999
_diffrn_measured_fraction_theta_max 0.999
_diffrn_radiation_monochromator graphite
_diffrn_radiation_source 'fine-focus sealed tube'
_diffrn_radiation_type MoK\a
_diffrn_radiation_wavelength 0.71073
_diffrn_reflns_av_R_equivalents 0.0268
_diffrn_reflns_av_sigmaI/netI 0.0261
_diffrn_reflns_limit_h_max 11
_diffrn_reflns_limit_h_min -11
_diffrn_reflns_limit_k_max 31
_diffrn_reflns_limit_k_min -30
_diffrn_reflns_limit_l_max 7
_diffrn_reflns_limit_l_min -7
_diffrn_reflns_number 4444
_diffrn_reflns_theta_full 25.00
_diffrn_reflns_theta_max 25.00
_diffrn_reflns_theta_min 2.54
_exptl_absorpt_coefficient_mu 7.749
_exptl_absorpt_correction_T_max 1.00000
_exptl_absorpt_correction_T_min 0.73481
_exptl_absorpt_correction_type multi-scan
_exptl_crystal_colour red
_exptl_crystal_density_diffrn 3.296
_exptl_crystal_density_method 'not measured'
_exptl_crystal_description plate
_exptl_crystal_F_000 1432
_exptl_crystal_size_max 1
_exptl_crystal_size_mid 0.5
_exptl_crystal_size_min 0.3
_refine_diff_density_max 2.191
_refine_diff_density_min -3.125
_refine_diff_density_rms 0.356
_refine_ls_abs_structure_details 'Flack H D (1983), Acta Cryst. A39, 876-881'
_refine_ls_abs_structure_Flack 0.13(10)
_refine_ls_extinction_method none
_refine_ls_goodness_of_fit_ref 1.096
_refine_ls_hydrogen_treatment mixed
_refine_ls_matrix_type full
_refine_ls_number_parameters 79
_refine_ls_number_reflns 1335
_refine_ls_number_restraints 1
_refine_ls_restrained_S_all 1.095
_refine_ls_R_factor_all 0.0519
_refine_ls_R_factor_gt 0.0505
_refine_ls_shift/su_max 0.074
_refine_ls_shift/su_mean 0.006
_refine_ls_structure_factor_coef Fsqd
_refine_ls_weighting_details 'calc w=1/[\s^2^(Fo^2^)+(0.0948P)^2^+69.7501P] where P=(Fo^2^+2Fc^2^)/3'
_refine_ls_weighting_scheme calc
_refine_ls_wR_factor_gt 0.1554
_refine_ls_wR_factor_ref 0.1570
_reflns_number_gt 1293
_reflns_number_total 1335
_reflns_threshold_expression >2sigma(I)
_cod_data_source_file c5qi00194c2.cif
_cod_data_source_block c
_cod_original_sg_symbol_H-M Ama2
_cod_database_code 4349009

loop_
_symmetry_equiv_pos_as_xyz
'x, y, z'
'-x, -y, z'
'x+1/2, -y, z'
'-x+1/2, y, z'
'x, y+1/2, z+1/2'
'-x, -y+1/2, z+1/2'
'x+1/2, -y+1/2, z+1/2'
'-x+1/2, y+1/2, z+1/2'

loop_
_atom_site_label
_atom_site_type_symbol
_atom_site_fract_x
_atom_site_fract_y
_atom_site_fract_z
_atom_site_U_iso_or_equiv
_atom_site_adp_type
_atom_site_occupancy
_atom_site_symmetry_multiplicity
_atom_site_calc_flag
_atom_site_refinement_flags
Sb1 Sb 0.05226(9) 0.42968(4) 1.31284(17) 0.0248(3) Uani 1 1 d .
Sb2 Sb 0.2500 0.49087(7) 0.8582(3) 0.0350(5) Uani 1 2 d S
Sb3 Sb -0.2500 0.37448(12) 1.5593(6) 0.0712(9) Uani 1 2 d S
S1 S 0.2500 0.3766(2) 1.3726(11) 0.0281(13) Uani 1 2 d S
S2 S 0.0632(5) 0.43027(18) 0.8982(9) 0.0319(11) Uani 1 1 d .
S3 S -0.2500 0.2976(6) 1.794(2) 0.091(4) Uani 1 2 d S
S4 S -0.2500 0.3755(2) 1.0683(11) 0.0248(13) Uani 1 2 d S
S5 S -0.0707(4) 0.34889(17) 1.3126(12) 0.0390(11) Uani 1 1 d .
S6 S 0.2500 0.5162(3) 1.2447(12) 0.0331(15) Uani 1 2 d S
N1 N 0.2500 0.3175(11) 0.858(7) 0.066(9) Uani 1 2 d S
H1A H 0.2500 0.3474 0.9120 0.079 Uiso 1 2 calc SR
C1 C 0.126(2) 0.2912(9) 0.811(6) 0.065(7) Uani 1 1 d .
H1B H 0.0522 0.3121 0.8522 0.097 Uiso 1 1 calc R
H1C H 0.1233 0.2607 0.8961 0.097 Uiso 1 1 calc R
H1D H 0.1214 0.2836 0.6529 0.097 Uiso 1 1 calc R

loop_
_atom_site_aniso_label
_atom_site_aniso_U_11
_atom_site_aniso_U_22
_atom_site_aniso_U_33
_atom_site_aniso_U_23
_atom_site_aniso_U_13
_atom_site_aniso_U_12
Sb1 0.0203(5) 0.0310(6) 0.0230(6) -0.0005(5) -0.0003(5) 0.0011(4)
Sb2 0.0426(9) 0.0375(9) 0.0248(8) 0.0054(8) 0.000 0.000
Sb3 0.0461(15) 0.0632(19) 0.104(2) -0.0175(16) 0.000 0.000
S1 0.019(2) 0.035(3) 0.030(3) 0.007(3) 0.000 0.000
S2 0.033(2) 0.041(3) 0.022(2) -0.001(2) -0.0075(17) 0.0015(17)
S3 0.060(5) 0.144(11) 0.068(7) 0.035(8) 0.000 0.000
S4 0.013(3) 0.027(3) 0.034(3) 0.018(3) 0.000 0.000
S5 0.0233(17) 0.033(2) 0.061(3) 0.006(3) 0.002(2) -0.0055(15)
S6 0.024(3) 0.042(4) 0.033(4) -0.004(3) 0.000 0.000
N1 0.053(15) 0.062(18) 0.08(2) -0.044(18) 0.000 0.000
C1 0.064(13) 0.051(12) 0.079(18) 0.012(15) 0.024(17) -0.001(11)

loop_
_atom_type_symbol
_atom_type_description
_atom_type_scat_dispersion_real
_atom_type_scat_dispersion_imag
_atom_type_scat_source
C C 0.0033 0.0016 'International Tables Vol C Tables 4.2.6.8 and 6.1.1.4'
H H 0.0000 0.0000 'International Tables Vol C Tables 4.2.6.8 and 6.1.1.4'
N N 0.0061 0.0033 'International Tables Vol C Tables 4.2.6.8 and 6.1.1.4'
O O 0.0106 0.0060 'International Tables Vol C Tables 4.2.6.8 and 6.1.1.4'
S S 0.1246 0.1234 'International Tables Vol C Tables 4.2.6.8 and 6.1.1.4'
Sb Sb -0.5866 1.5461 'International Tables Vol C Tables 4.2.6.8 and 6.1.1.4'

loop_
_geom_angle_atom_site_label_1
_geom_angle_atom_site_label_2
_geom_angle_atom_site_label_3
_geom_angle
_geom_angle_site_symmetry_1
_geom_angle_site_symmetry_3
S2 Sb1 S1 96.4(2) . .
S2 Sb1 S5 91.5(2) . .
S1 Sb1 S5 84.33(15) . .
S6 Sb2 S2 95.30(17) . .
S6 Sb2 S2 95.30(17) . 4
S2 Sb2 S2 97.9(2) . 4
S5 Sb3 S5 96.2(3) 4_455 .
S5 Sb3 S3 96.2(3) 4_455 .
S5 Sb3 S3 96.2(3) . .
S5 Sb3 S4 52.94(17) 4_455 .
S5 Sb3 S4 52.94(17) . .
S3 Sb3 S4 124.8(4) . .
Sb1 S1 Sb1 107.3(2) 4 .
Sb1 S2 Sb2 97.64(18) . .
S5 S4 S5 96.2(3) . 4_455
S5 S4 Sb3 52.96(19) . .
S5 S4 Sb3 52.96(19) 4_455 .
S4 S5 Sb3 74.10(19) . .
S4 S5 Sb1 96.6(2) . .
Sb3 S5 Sb1 97.2(2) . .
C1 N1 C1 118(3) . 4

loop_
_geom_bond_atom_site_label_1
_geom_bond_atom_site_label_2
_geom_bond_distance
_geom_bond_site_symmetry_2
Sb1 S2 2.464(5) .
Sb1 S1 2.464(4) .
Sb1 S5 2.483(4) .
Sb2 S6 2.391(7) .
Sb2 S2 2.487(5) .
Sb2 S2 2.487(5) 4
Sb3 S5 2.419(6) 4_455
Sb3 S5 2.419(6) .
Sb3 S3 2.480(14) .
Sb3 S4 2.915(7) .
S1 Sb1 2.464(4) 4
S4 S5 2.418(7) .
S4 S5 2.418(7) 4_455
N1 C1 1.45(3) .
N1 C1 1.45(3) 4
